data_7211395
loop_
_publ_author_name
'Wang, Xiuli'
'Luan, Jian'
'Lin, Hongyan'
'Xu, Chuang'
'Liu, Guocheng'
'Zhang, Juwen'
'Tian, Aixiang'

_publ_section_title
;
 The design and construction of a series of metal--organic coordination
 polymers based on two isomeric semi-rigid bis-pyridyl-bis-amide ligands
 and three aromatic polycarboxylates
;
_journal_issue 46
_journal_name_full CrystEngComm
_journal_page_first 9995
_journal_paper_doi 10.1039/c3ce41498a
_journal_volume 15
_journal_year 2013
_chemical_formula_sum 'C26 H26 Cu N4 O7'
_chemical_formula_weight 570.05
_chemical_name_systematic
; 
 ? 
;
_space_group_IT_number 14
_symmetry_cell_setting monoclinic
_symmetry_space_group_name_Hall '-P 2yn'
_symmetry_space_group_name_H-M 'P 1 21/n 1'
_atom_sites_solution_hydrogens geom
_atom_sites_solution_primary direct
_atom_sites_solution_secondary difmap
_audit_creation_method SHELXL-97
_cell_angle_alpha 90.00
_cell_angle_beta 106.788(2)
_cell_angle_gamma 90.00
_cell_formula_units_Z 4
_cell_length_a 9.9622(10)
_cell_length_b 18.3107(18)
_cell_length_c 15.7167(15)
_cell_measurement_temperature 296(2)
_cell_measurement_theta_max 25.00
_cell_measurement_theta_min 1.75
_cell_volume 2744.8(5)
_computing_cell_refinement 'SMART (Bruker, 2001)'
_computing_data_collection 'SMART (Bruker, 2001)'
_computing_data_reduction 'SAINT+ (Bruker, 1999)'
_computing_molecular_graphics 'PLATON (Spek, 2003)'
_computing_publication_material 'SHELXTL (1998)'
_computing_structure_refinement 'SHELXL-97 (Sheldrick, 2008)'
_computing_structure_solution 'SHELXS-97 (Sheldrick, 2008)'
_diffrn_ambient_temperature 296(2)
_diffrn_measured_fraction_theta_full 1.000
_diffrn_measured_fraction_theta_max 1.000
_diffrn_measurement_device_type 'CCD area detector'
_diffrn_measurement_method 'phi and omega scans'
_diffrn_radiation_monochromator graphite
_diffrn_radiation_source 'fine-focus sealed tube'
_diffrn_radiation_type MoK\a
_diffrn_radiation_wavelength 0.71073
_diffrn_reflns_av_R_equivalents 0.0268
_diffrn_reflns_av_sigmaI/netI 0.0290
_diffrn_reflns_limit_h_max 11
_diffrn_reflns_limit_h_min -11
_diffrn_reflns_limit_k_max 21
_diffrn_reflns_limit_k_min -21
_diffrn_reflns_limit_l_max 15
_diffrn_reflns_limit_l_min -18
_diffrn_reflns_number 14191
_diffrn_reflns_theta_full 25.00
_diffrn_reflns_theta_max 25.00
_diffrn_reflns_theta_min 1.75
_exptl_absorpt_coefficient_mu 0.845
_exptl_absorpt_correction_T_max 0.845
_exptl_absorpt_correction_T_min 0.776
_exptl_absorpt_correction_type multi-scan
_exptl_absorpt_process_details SADABS
_exptl_crystal_colour BLUE
_exptl_crystal_density_diffrn 1.379
_exptl_crystal_density_method 'not measured'
_exptl_crystal_description BLOCK
_exptl_crystal_F_000 1180
_exptl_crystal_size_max 0.30
_exptl_crystal_size_mid 0.25
_exptl_crystal_size_min 0.20
_refine_diff_density_max 0.800
_refine_diff_density_min -0.516
_refine_diff_density_rms 0.069
_refine_ls_extinction_method none
_refine_ls_goodness_of_fit_ref 1.076
_refine_ls_hydrogen_treatment constr
_refine_ls_matrix_type full
_refine_ls_number_parameters 343
_refine_ls_number_reflns 4834
_refine_ls_number_restraints 0
_refine_ls_restrained_S_all 1.076
_refine_ls_R_factor_all 0.0464
_refine_ls_R_factor_gt 0.0388
_refine_ls_shift/su_max 0.000
_refine_ls_shift/su_mean 0.000
_refine_ls_structure_factor_coef Fsqd
_refine_ls_weighting_details 'calc w=1/[\s^2^(Fo^2^)+(0.0747P)^2^+0.8707P] where P=(Fo^2^+2Fc^2^)/3'
_refine_ls_weighting_scheme calc
_refine_ls_wR_factor_gt 0.1118
_refine_ls_wR_factor_ref 0.1156
_reflns_number_gt 4157
_reflns_number_total 4834
_reflns_threshold_expression >2sigma(I)
_cod_data_source_file c3ce41498a.txt
_cod_data_source_block lj-3
_cod_depositor_comments
;
The following automatic conversions were performed:

'_symmetry_cell_setting' value 'Monoclinic' changed to 'monoclinic'
according to /home/saulius/struct/CIF-dictionaries/cif_core.dic
dictionary named 'cif_core.dic' version 2.4.2 from 2011-04-26.

Automatic conversion script
Id: cif_fix_values 1891 2012-01-12 08:04:46Z andrius 
;
_cod_original_sg_symbol_H-M 'P 21/n'
_cod_database_code 7211395

loop_
_symmetry_equiv_pos_as_xyz
'x, y, z'
'-x+1/2, y+1/2, -z+1/2'
'-x, -y, -z'
'x-1/2, -y-1/2, z-1/2'

loop_
_atom_site_label
_atom_site_type_symbol
_atom_site_fract_x
_atom_site_fract_y
_atom_site_fract_z
_atom_site_U_iso_or_equiv
_atom_site_adp_type
_atom_site_occupancy
_atom_site_symmetry_multiplicity
_atom_site_calc_flag
_atom_site_refinement_flags
Cu1 Cu 0.56114(3) 0.027633(15) 0.268714(18) 0.02515(13) Uani 1 1 d .
N1 N 0.5151(2) 0.08606(11) 0.15288(13) 0.0305(5) Uani 1 1 d .
O1 O 0.3480(3) 0.28162(12) -0.07216(14) 0.0617(7) Uani 1 1 d .
O1W O 0.6104(2) 0.13653(11) 0.34122(14) 0.0482(5) Uani 1 1 d .
H1WA H 0.5959 0.1591 0.3850 0.058 Uiso 1 1 d R
H1WB H 0.6661 0.1623 0.3217 0.058 Uiso 1 1 d R
N2 N 0.4610(2) 0.21077(11) -0.14636(13) 0.0308(5) Uani 1 1 d .
H2A H 0.5116 0.1723 -0.1441 0.037 Uiso 1 1 calc R
O2 O 0.85125(18) 0.30899(10) -0.14808(13) 0.0409(5) Uani 1 1 d .
O3 O 0.72280(17) -0.01665(9) 0.24360(12) 0.0318(4) Uani 1 1 d .
N3 N 0.6243(2) 0.33845(11) -0.16505(13) 0.0304(5) Uani 1 1 d .
H3A H 0.5684 0.3646 -0.1450 0.036 Uiso 1 1 calc R
O4 O 0.90055(18) 0.05582(10) 0.31391(13) 0.0376(4) Uani 1 1 d .
N4 N 0.8919(2) 0.47905(10) 0.10897(13) 0.0277(5) Uani 1 1 d .
O5 O 1.39603(18) -0.07852(10) 0.18072(13) 0.0390(4) Uani 1 1 d .
O6 O 1.35719(16) 0.01891(9) 0.25452(11) 0.0272(4) Uani 1 1 d .
C9 C 0.8512(2) 0.00379(13) 0.26475(16) 0.0259(5) Uani 1 1 d .
C10 C 0.7620(2) 0.34513(12) -0.12626(15) 0.0265(5) Uani 1 1 d .
C12 C 0.4289(3) 0.25560(13) -0.22675(16) 0.0280(5) Uani 1 1 d .
H12A H 0.3675 0.2955 -0.2197 0.034 Uiso 1 1 calc R
C13 C 1.1674(2) -0.06247(13) 0.19752(16) 0.0276(5) Uani 1 1 d .
C14 C 0.9435(3) 0.39822(14) 0.00313(16) 0.0295(5) Uani 1 1 d .
H14A H 1.0102 0.3714 -0.0144 0.035 Uiso 1 1 calc R
C15 C 0.8051(3) 0.39771(13) -0.04858(15) 0.0271(5) Uani 1 1 d .
C16 C 0.5347(3) 0.11222(14) 0.00757(17) 0.0342(6) Uani 1 1 d .
H16A H 0.5697 0.0988 -0.0390 0.041 Uiso 1 1 calc R
C18 C 1.0817(2) -0.02186(12) 0.23543(17) 0.0249(5) Uani 1 1 d .
H18A H 1.1179 0.0192 0.2691 0.030 Uiso 1 1 calc R
C19 C 0.5627(2) 0.28929(14) -0.23955(15) 0.0284(5) Uani 1 1 d .
H19A H 0.6297 0.2501 -0.2397 0.034 Uiso 1 1 calc R
C20 C 0.4525(3) 0.17414(14) 0.00107(16) 0.0296(5) Uani 1 1 d .
C22 C 1.3174(2) -0.03987(13) 0.21064(16) 0.0259(5) Uani 1 1 d .
C23 C 0.3498(3) 0.21031(15) -0.30753(18) 0.0399(6) Uani 1 1 d .
H23A H 0.4047 0.1675 -0.3118 0.048 Uiso 1 1 calc R
H23B H 0.2616 0.1939 -0.2997 0.048 Uiso 1 1 calc R
C25 C 0.4161(3) 0.22638(14) -0.07696(16) 0.0319(6) Uani 1 1 d .
C26 C 0.5642(3) 0.07032(14) 0.08445(16) 0.0326(6) Uani 1 1 d .
H26A H 0.6209 0.0293 0.0884 0.039 Uiso 1 1 calc R
C27 C 0.8902(3) -0.10321(17) 0.1737(2) 0.0479(8) Uani 1 1 d .
H27A H 0.7969 -0.1164 0.1644 0.058 Uiso 1 1 calc R
C28 C 0.7127(3) 0.44340(16) -0.02204(17) 0.0391(6) Uani 1 1 d .
H28A H 0.6199 0.4475 -0.0567 0.047 Uiso 1 1 calc R
C29 C 0.4330(3) 0.14518(17) 0.14545(19) 0.0467(7) Uani 1 1 d .
H29A H 0.3967 0.1566 0.1921 0.056 Uiso 1 1 calc R
C30 C 0.3212(4) 0.25387(17) -0.39272(19) 0.0509(8) Uani 1 1 d .
H30A H 0.2588 0.2941 -0.3908 0.061 Uiso 1 1 calc R
H30B H 0.2749 0.2229 -0.4426 0.061 Uiso 1 1 calc R
C31 C 0.5319(3) 0.33115(15) -0.32731(18) 0.0426(7) Uani 1 1 d .
H31A H 0.4748 0.3735 -0.3247 0.051 Uiso 1 1 calc R
H31B H 0.6193 0.3482 -0.3357 0.051 Uiso 1 1 calc R
C32 C 0.9429(2) -0.04161(14) 0.22378(16) 0.0288(5) Uani 1 1 d .
C33 C 0.9829(2) 0.43835(13) 0.08058(16) 0.0299(5) Uani 1 1 d .
H33A H 1.0763 0.4373 0.1146 0.036 Uiso 1 1 calc R
C34 C 0.7598(3) 0.48233(16) 0.05584(18) 0.0398(7) Uani 1 1 d .
H34A H 0.6966 0.5125 0.0725 0.048 Uiso 1 1 calc R
C35 C 0.4003(3) 0.18975(17) 0.07153(19) 0.0465(7) Uani 1 1 d .
H35A H 0.3431 0.2303 0.0691 0.056 Uiso 1 1 calc R
C36 C 1.1144(3) -0.12499(16) 0.1490(2) 0.0456(7) Uani 1 1 d .
H36A H 1.1716 -0.1531 0.1245 0.055 Uiso 1 1 calc R
C37 C 0.9761(3) -0.14531(19) 0.1374(3) 0.0606(10) Uani 1 1 d .
H37A H 0.9408 -0.1872 0.1052 0.073 Uiso 1 1 calc R
C38 C 0.4557(4) 0.28359(18) -0.40597(19) 0.0559(9) Uani 1 1 d .
H38A H 0.4342 0.3122 -0.4602 0.067 Uiso 1 1 calc R
H38B H 0.5157 0.2434 -0.4119 0.067 Uiso 1 1 calc R

loop_
_atom_site_aniso_label
_atom_site_aniso_U_11
_atom_site_aniso_U_22
_atom_site_aniso_U_33
_atom_site_aniso_U_23
_atom_site_aniso_U_13
_atom_site_aniso_U_12
Cu1 0.01266(18) 0.0368(2) 0.02616(19) 0.00509(11) 0.00586(12) 0.00121(11)
N1 0.0209(10) 0.0411(12) 0.0299(11) 0.0077(9) 0.0080(9) 0.0032(9)
O1 0.0824(17) 0.0643(14) 0.0454(12) 0.0193(11) 0.0294(12) 0.0471(13)
O1W 0.0402(12) 0.0490(12) 0.0575(13) -0.0160(10) 0.0173(10) -0.0096(9)
N2 0.0309(11) 0.0294(11) 0.0323(11) 0.0061(9) 0.0097(9) 0.0057(9)
O2 0.0279(10) 0.0431(10) 0.0520(12) -0.0165(9) 0.0119(9) 0.0009(8)
O3 0.0115(8) 0.0453(10) 0.0390(10) 0.0012(8) 0.0081(7) 0.0015(7)
N3 0.0247(11) 0.0349(11) 0.0319(11) -0.0082(9) 0.0086(9) -0.0013(9)
O4 0.0248(9) 0.0408(10) 0.0523(12) -0.0097(9) 0.0192(8) -0.0054(8)
N4 0.0222(11) 0.0349(11) 0.0260(11) -0.0022(8) 0.0071(9) 0.0006(8)
O5 0.0212(9) 0.0487(11) 0.0510(12) -0.0098(9) 0.0165(8) 0.0063(8)
O6 0.0133(8) 0.0344(9) 0.0337(9) -0.0018(7) 0.0067(7) -0.0008(6)
C9 0.0154(11) 0.0326(13) 0.0307(13) 0.0074(11) 0.0082(10) 0.0029(10)
C10 0.0250(12) 0.0278(12) 0.0276(12) -0.0001(10) 0.0093(10) -0.0002(10)
C12 0.0261(13) 0.0291(12) 0.0284(13) 0.0021(10) 0.0071(10) 0.0008(10)
C13 0.0167(11) 0.0351(13) 0.0312(13) -0.0013(10) 0.0071(10) 0.0015(10)
C14 0.0242(12) 0.0353(13) 0.0311(13) -0.0022(10) 0.0113(10) 0.0036(10)
C15 0.0251(12) 0.0303(12) 0.0260(12) 0.0014(10) 0.0074(10) 0.0008(10)
C16 0.0378(15) 0.0362(14) 0.0308(13) 0.0003(11) 0.0138(11) 0.0059(11)
C18 0.0153(12) 0.0274(12) 0.0321(13) -0.0024(9) 0.0067(10) -0.0004(9)
C19 0.0276(13) 0.0308(13) 0.0270(13) -0.0045(10) 0.0083(10) 0.0000(10)
C20 0.0227(12) 0.0356(13) 0.0289(13) 0.0036(10) 0.0049(10) 0.0008(10)
C22 0.0168(11) 0.0367(13) 0.0241(12) 0.0040(10) 0.0057(9) 0.0043(10)
C23 0.0362(15) 0.0387(15) 0.0383(15) -0.0045(12) 0.0006(12) -0.0078(12)
C25 0.0264(13) 0.0375(14) 0.0305(13) 0.0047(11) 0.0059(10) 0.0047(11)
C26 0.0319(14) 0.0326(13) 0.0330(14) 0.0022(10) 0.0087(11) 0.0055(11)
C27 0.0193(13) 0.0520(17) 0.074(2) -0.0210(15) 0.0159(14) -0.0110(12)
C28 0.0226(13) 0.0554(17) 0.0336(14) -0.0123(13) -0.0009(11) 0.0082(12)
C29 0.0446(17) 0.0633(19) 0.0392(15) 0.0142(14) 0.0232(13) 0.0245(15)
C30 0.056(2) 0.0500(18) 0.0334(15) -0.0058(13) -0.0075(14) -0.0006(15)
C31 0.0572(19) 0.0414(15) 0.0334(14) -0.0002(12) 0.0194(13) -0.0117(14)
C32 0.0163(12) 0.0334(13) 0.0377(15) -0.0006(10) 0.0093(11) 0.0008(9)
C33 0.0193(12) 0.0405(14) 0.0299(13) -0.0019(11) 0.0071(10) -0.0019(10)
C34 0.0271(14) 0.0533(17) 0.0367(15) -0.0098(12) 0.0057(12) 0.0120(12)
C35 0.0466(17) 0.0544(17) 0.0433(16) 0.0127(14) 0.0206(14) 0.0268(14)
C36 0.0271(14) 0.0486(17) 0.0636(19) -0.0225(14) 0.0174(14) -0.0018(12)
C37 0.0326(16) 0.0596(19) 0.091(3) -0.0397(19) 0.0210(17) -0.0137(15)
C38 0.087(3) 0.0525(18) 0.0276(15) -0.0018(13) 0.0151(16) -0.0051(17)

loop_
_atom_type_symbol
_atom_type_description
_atom_type_scat_dispersion_real
_atom_type_scat_dispersion_imag
_atom_type_scat_source
C C 0.0033 0.0016 'International Tables Vol C Tables 4.2.6.8 and 6.1.1.4'
H H 0.0000 0.0000 'International Tables Vol C Tables 4.2.6.8 and 6.1.1.4'
N N 0.0061 0.0033 'International Tables Vol C Tables 4.2.6.8 and 6.1.1.4'
O O 0.0106 0.0060 'International Tables Vol C Tables 4.2.6.8 and 6.1.1.4'
Cu Cu 0.3201 1.2651 'International Tables Vol C Tables 4.2.6.8 and 6.1.1.4'

loop_
_geom_angle_atom_site_label_1
_geom_angle_atom_site_label_2
_geom_angle_atom_site_label_3
_geom_angle
_geom_angle_site_symmetry_1
_geom_angle_site_symmetry_3
O3 Cu1 O6 145.60(7) . 1_455
O3 Cu1 N4 91.79(8) . 2_645
O6 Cu1 N4 91.12(8) 1_455 2_645
O3 Cu1 N1 91.33(8) . .
O6 Cu1 N1 89.04(7) 1_455 .
N4 Cu1 N1 174.24(8) 2_645 .
O3 Cu1 O1W 113.29(7) . .
O6 Cu1 O1W 101.09(7) 1_455 .
N4 Cu1 O1W 87.30(8) 2_645 .
N1 Cu1 O1W 87.02(8) . .
C26 N1 C29 117.4(2) . .
C26 N1 Cu1 124.32(17) . .
C29 N1 Cu1 118.26(17) . .
C25 N2 C12 123.3(2) . .
C9 O3 Cu1 130.51(17) . .
C10 N3 C19 124.0(2) . .
C34 N4 C33 116.9(2) . .
C34 N4 Cu1 118.86(17) . 2_655
C33 N4 Cu1 124.00(17) . 2_655
C22 O6 Cu1 106.04(14) . 1_655
O4 C9 O3 125.1(2) . .
O4 C9 C32 120.7(2) . .
O3 C9 C32 114.2(2) . .
O2 C10 N3 123.5(2) . .
O2 C10 C15 120.3(2) . .
N3 C10 C15 116.1(2) . .
N2 C12 C23 110.1(2) . .
N2 C12 C19 110.9(2) . .
C23 C12 C19 111.6(2) . .
C18 C13 C36 119.5(2) . .
C18 C13 C22 120.1(2) . .
C36 C13 C22 120.3(2) . .
C33 C14 C15 120.2(2) . .
C14 C15 C28 116.9(2) . .
C14 C15 C10 118.7(2) . .
C28 C15 C10 124.3(2) . .
C20 C16 C26 119.2(2) . .
C13 C18 C32 121.0(2) . .
N3 C19 C31 110.0(2) . .
N3 C19 C12 108.75(18) . .
C31 C19 C12 111.3(2) . .
C35 C20 C16 117.5(2) . .
C35 C20 C25 117.4(2) . .
C16 C20 C25 125.1(2) . .
O5 C22 O6 123.5(2) . .
O5 C22 C13 120.0(2) . .
O6 C22 C13 116.5(2) . .
C30 C23 C12 111.6(2) . .
O1 C25 N2 123.4(2) . .
O1 C25 C20 118.4(2) . .
N2 C25 C20 118.2(2) . .
N1 C26 C16 123.1(2) . .
C32 C27 C37 120.4(2) . .
C34 C28 C15 119.5(2) . .
N1 C29 C35 122.7(2) . .
C23 C30 C38 111.3(3) . .
C38 C31 C19 111.6(2) . .
C27 C32 C18 119.0(2) . .
C27 C32 C9 120.9(2) . .
C18 C32 C9 120.1(2) . .
N4 C33 C14 122.7(2) . .
N4 C34 C28 123.5(2) . .
C29 C35 C20 120.0(3) . .
C37 C36 C13 119.9(2) . .
C36 C37 C27 120.2(3) . .
C30 C38 C31 110.3(2) . .

loop_
_geom_bond_atom_site_label_1
_geom_bond_atom_site_label_2
_geom_bond_distance
_geom_bond_site_symmetry_2
Cu1 O3 1.9427(17) .
Cu1 O6 1.9854(16) 1_455
Cu1 N4 2.046(2) 2_645
Cu1 N1 2.0463(19) .
Cu1 O1W 2.2787(19) .
N1 C26 1.335(3) .
N1 C29 1.342(3) .
O1 C25 1.232(3) .
N2 C25 1.324(3) .
N2 C12 1.463(3) .
O2 C10 1.234(3) .
O3 C9 1.281(3) .
N3 C10 1.336(3) .
N3 C19 1.464(3) .
O4 C9 1.236(3) .
N4 C34 1.341(3) .
N4 C33 1.345(3) .
N4 Cu1 2.046(2) 2_655
O5 C22 1.244(3) .
O6 C22 1.278(3) .
O6 Cu1 1.9854(16) 1_655
C9 C32 1.510(3) .
C10 C15 1.516(3) .
C12 C23 1.530(3) .
C12 C19 1.534(3) .
C13 C18 1.389(3) .
C13 C36 1.392(4) .
C13 C22 1.507(3) .
C14 C33 1.378(3) .
C14 C15 1.384(3) .
C15 C28 1.394(3) .
C16 C20 1.385(3) .
C16 C26 1.389(3) .
C18 C32 1.390(3) .
C19 C31 1.530(3) .
C20 C35 1.382(4) .
C20 C25 1.514(3) .
C23 C30 1.513(4) .
C27 C32 1.389(4) .
C27 C37 1.391(4) .
C28 C34 1.377(4) .
C29 C35 1.380(4) .
C30 C38 1.515(5) .
C31 C38 1.523(4) .
C36 C37 1.387(4) .
